data_7038870
loop_
_publ_author_name
'Yamagishi, Akihiko'
'Kawasaki, Takeshi'
'Hiruma, Kei'
'Sato, Hisako'
'Kitazawa, Takafumi'

_publ_section_title
;
 Emission behaviour of a series of bimetallic Cd(ii)-Au(i) coordination
 polymers.
;
_journal_issue 18
_journal_name_full 'Dalton transactions (Cambridge, England : 2003)'
_journal_page_first 7823
_journal_page_last 7828
_journal_paper_doi 10.1039/c6dt00537c
_journal_volume 45
_journal_year 2016
_chemical_formula_sum 'C36 H36 Au4 Cd2 N12'
_chemical_formula_weight 1649.43
_space_group_crystal_system monoclinic
_space_group_IT_number 15
_space_group_name_Hall '-C 2yc'
_space_group_name_H-M_alt 'C 1 2/c 1'
_symmetry_space_group_name_Hall '-C 2yc'
_symmetry_space_group_name_H-M 'C 1 2/c 1'
_atom_sites_solution_hydrogens geom
_audit_creation_method SHELXL-2014/7
_audit_update_record
;
2016-03-17 deposited with the CCDC.
2016-03-22 downloaded from the CCDC.
;
_cell_angle_alpha 90
_cell_angle_beta 98.9860(10)
_cell_angle_gamma 90
_cell_formula_units_Z 8
_cell_length_a 37.679(2)
_cell_length_b 10.8471(6)
_cell_length_c 21.4546(13)
_cell_measurement_reflns_used 8118
_cell_measurement_temperature 90
_cell_measurement_theta_max 30.91
_cell_measurement_theta_min 2.19
_cell_volume 8661.0(8)
_computing_cell_refinement 'Bruker SMART'
_computing_data_collection 'Bruker SMART'
_computing_data_reduction 'Bruker SAINT'
_computing_molecular_graphics 'Bruker SHELXTL'
_computing_publication_material 'Bruker SHELXTL'
_computing_structure_refinement 'SHELXL-97 (Sheldrick, 1997)'
_computing_structure_solution 'SHELXS-97 (Sheldrick, 1990)'
_diffrn_ambient_temperature 90
_diffrn_detector_area_resol_mean 8.333
_diffrn_measured_fraction_theta_full 0.995
_diffrn_measured_fraction_theta_max 0.996
_diffrn_measurement_device_type 'CCD area detector'
_diffrn_measurement_method 'phi and omega scans'
_diffrn_radiation_monochromator graphite
_diffrn_radiation_source 'fine-focus sealed tube'
_diffrn_radiation_type MoK\a
_diffrn_radiation_wavelength 0.71073
_diffrn_reflns_av_R_equivalents 0.0362
_diffrn_reflns_av_unetI/netI 0.0502
_diffrn_reflns_Laue_measured_fraction_full 0.995
_diffrn_reflns_Laue_measured_fraction_max 0.996
_diffrn_reflns_limit_h_max 50
_diffrn_reflns_limit_h_min -48
_diffrn_reflns_limit_k_max 14
_diffrn_reflns_limit_k_min -14
_diffrn_reflns_limit_l_max 14
_diffrn_reflns_limit_l_min -28
_diffrn_reflns_number 28300
_diffrn_reflns_point_group_measured_fraction_full 0.995
_diffrn_reflns_point_group_measured_fraction_max 0.996
_diffrn_reflns_theta_full 25.000
_diffrn_reflns_theta_max 28.282
_diffrn_reflns_theta_min 2.141
_exptl_absorpt_coefficient_mu 14.505
_exptl_absorpt_correction_T_max 0.30
_exptl_absorpt_correction_T_min 0.07
_exptl_absorpt_correction_type empirical
_exptl_absorpt_process_details 'SADABS; Sheldrick, 1996'
_exptl_crystal_colour colorless
_exptl_crystal_density_diffrn 2.530
_exptl_crystal_density_meas ?
_exptl_crystal_density_method 'not measured'
_exptl_crystal_description block
_exptl_crystal_F_000 5984
_exptl_crystal_size_max 0.380
_exptl_crystal_size_mid 0.220
_exptl_crystal_size_min 0.110
_refine_diff_density_max 8.721
_refine_diff_density_min -4.458
_refine_diff_density_rms 0.450
_refine_ls_extinction_coef 0.000096(12)
_refine_ls_extinction_expression Fc^*^=kFc[1+0.001xFc^2^\l^3^/sin(2\q)]^-1/4^
_refine_ls_extinction_method 'SHELXL-2014/7 (Sheldrick 2014'
_refine_ls_goodness_of_fit_ref 1.054
_refine_ls_hydrogen_treatment constr
_refine_ls_matrix_type full
_refine_ls_number_parameters 480
_refine_ls_number_reflns 10716
_refine_ls_number_restraints 54
_refine_ls_restrained_S_all 1.052
_refine_ls_R_factor_all 0.0574
_refine_ls_R_factor_gt 0.0528
_refine_ls_shift/su_max 0.002
_refine_ls_shift/su_mean 0.000
_refine_ls_structure_factor_coef Fsqd
_refine_ls_weighting_details 'w=1/[\s^2^(Fo^2^)+(0.0998P)^2^+74.7498P] where P=(Fo^2^+2Fc^2^)/3'
_refine_ls_weighting_scheme calc
_refine_ls_wR_factor_gt 0.1362
_refine_ls_wR_factor_ref 0.1407
_reflns_Friedel_coverage 0.000
_reflns_number_gt 9819
_reflns_number_total 10716
_reflns_threshold_expression 'I > 2\s(I)'
_cod_data_source_file c6dt00537c2.cif
_cod_data_source_block 4-ethylpyridine_at90K
_cod_depositor_comments
;
The following automatic conversions were performed:

'_exptl_crystal_density_meas' value 'not measured' was changed to '?'
- the value is perceived as not measured.

Automatic conversion script
Id: cif_fix_values 4268 2015-11-12 08:31:59Z antanas 

 Adding full bibliography for 7038867--7038873.cif.
;
_cod_original_cell_volume 8661.0(9)
_cod_database_code 7038870
_shelx_shelxl_version_number 2014/7
_shelx_space_group_comment
;
The symmetry employed for this shelxl refinement is uniquely defined
by the following loop, which should always be used as a source of
symmetry information in preference to the above space-group names.
They are only intended as comments.
;
_shelx_estimated_absorpt_t_min 0.073
_shelx_estimated_absorpt_t_max 0.298

loop_
_space_group_symop_operation_xyz
'x, y, z'
'-x, y, -z+1/2'
'x+1/2, y+1/2, z'
'-x+1/2, y+1/2, -z+1/2'
'-x, -y, -z'
'x, -y, z-1/2'
'-x+1/2, -y+1/2, -z'
'x+1/2, -y+1/2, z-1/2'

loop_
_atom_site_label
_atom_site_type_symbol
_atom_site_fract_x
_atom_site_fract_y
_atom_site_fract_z
_atom_site_U_iso_or_equiv
_atom_site_adp_type
_atom_site_occupancy
_atom_site_site_symmetry_order
_atom_site_calc_flag
_atom_site_refinement_flags_posn
_atom_site_refinement_flags_adp
Au1 Au 0.20656(2) 0.43233(3) 0.36616(2) 0.01239(10) Uani 1 1 d . .
Au2 Au 0.33640(2) 0.97092(2) 0.26755(2) 0.01023(9) Uani 1 1 d . .
Au3 Au 0.08107(2) 0.54243(3) 0.17663(2) 0.01106(9) Uani 1 1 d . .
Au4 Au -0.04877(2) 0.78605(3) 0.38572(2) 0.01264(10) Uani 1 1 d . .
Cd1 Cd 0.32930(2) 0.47081(5) 0.27022(3) 0.00889(12) Uani 1 1 d . .
Cd2 Cd 0.08121(2) 0.55992(5) 0.42718(3) 0.00891(12) Uani 1 1 d . .
N1 N 0.13058(19) 0.4315(6) 0.4089(4) 0.0164(14) Uani 1 1 d . U
N2 N 0.0812(2) 0.5273(6) 0.5347(4) 0.0156(14) Uani 1 1 d . .
N3 N 0.02824(18) 0.6732(6) 0.4226(4) 0.0153(10) Uani 1 1 d . .
N4 N 0.07920(19) 0.6011(7) 0.3191(4) 0.0179(14) Uani 1 1 d . .
N5 N 0.04527(18) 0.3903(6) 0.4045(3) 0.0133(13) Uani 1 1 d . .
N6 N 0.12540(18) 0.7057(6) 0.4545(3) 0.0130(13) Uani 1 1 d . .
N7 N 0.2849(2) 0.4524(6) 0.3341(4) 0.0155(14) Uani 1 1 d . .
N8 N 0.27739(17) 0.4968(6) 0.1934(3) 0.0132(13) Uani 1 1 d . .
N9 N 0.3673(2) 0.5021(6) 0.1944(4) 0.0167(14) Uani 1 1 d . .
N10 N 0.37740(19) 0.4190(6) 0.3461(4) 0.0153(10) Uani 1 1 d . .
N11 N 0.32832(19) 0.2569(6) 0.2484(3) 0.0143(13) Uani 1 1 d . .
N12 N 0.33440(18) 0.6846(6) 0.2869(3) 0.0144(13) Uani 1 1 d . .
C1 C 0.1585(2) 0.4256(7) 0.3930(4) 0.0148(15) Uani 1 1 d . U
C2 C 0.0815(2) 0.5026(8) 0.5864(4) 0.0129(14) Uani 1 1 d . U
C3 C 0.0001(2) 0.7133(7) 0.4090(4) 0.0153(16) Uani 1 1 d . .
C4 C 0.0792(2) 0.5813(7) 0.2669(4) 0.0120(15) Uani 1 1 d . .
C5 C 0.0178(2) 0.3683(7) 0.4357(4) 0.0154(15) Uani 1 1 d . .
H5 H 0.0162 0.4150 0.4726 0.019 Uiso 1 1 calc R U
C6 C -0.0085(2) 0.2807(7) 0.4167(5) 0.0173(17) Uani 1 1 d . .
H6 H -0.0278 0.2695 0.4398 0.021 Uiso 1 1 calc R U
C7 C -0.0063(2) 0.2095(7) 0.3635(4) 0.0154(15) Uani 1 1 d . .
C8 C 0.0233(3) 0.2284(8) 0.3333(5) 0.0216(19) Uani 1 1 d . .
H8 H 0.0266 0.1785 0.2983 0.026 Uiso 1 1 calc R U
C9 C 0.0482(2) 0.3195(8) 0.3541(4) 0.0169(16) Uani 1 1 d . .
H9 H 0.0678 0.3324 0.3320 0.020 Uiso 1 1 calc R U
C10 C -0.0356(2) 0.1175(8) 0.3393(4) 0.0201(17) Uani 1 1 d . .
H10A H -0.0279 0.0671 0.3053 0.024 Uiso 1 1 calc R U
H10B H -0.0396 0.0614 0.3740 0.024 Uiso 1 1 calc R U
C11 C -0.0704(3) 0.1826(9) 0.3140(5) 0.0252(19) Uani 1 1 d . .
H11A H -0.0793 0.2260 0.3485 0.038 Uiso 1 1 calc R U
H11B H -0.0882 0.1219 0.2956 0.038 Uiso 1 1 calc R U
H11C H -0.0661 0.2421 0.2816 0.038 Uiso 1 1 calc R U
C12 C 0.1477(2) 0.7285(8) 0.4137(4) 0.0174(16) Uani 1 1 d . .
H12 H 0.1424 0.6919 0.3731 0.021 Uiso 1 1 calc R U
C13 C 0.1776(3) 0.8005(10) 0.4257(5) 0.027(2) Uani 1 1 d . .
H13 H 0.1921 0.8146 0.3940 0.033 Uiso 1 1 calc R U
C14 C 0.1865(3) 0.8541(10) 0.4862(5) 0.036(3) Uani 1 1 d . U
C15 C 0.1625(3) 0.8361(9) 0.5290(5) 0.025(2) Uani 1 1 d . .
H15 H 0.1666 0.8743 0.5693 0.030 Uiso 1 1 calc R U
C16 C 0.1328(3) 0.7618(8) 0.5115(4) 0.0185(17) Uani 1 1 d . .
H16 H 0.1167 0.7496 0.5409 0.022 Uiso 1 1 calc R U
C17 C 0.2210(4) 0.9309(14) 0.5029(6) 0.054(3) Uani 1 1 d . U
H17A H 0.2317 0.9139 0.5472 0.065 Uiso 1 1 calc R U
H17B H 0.2385 0.9048 0.4757 0.065 Uiso 1 1 calc R U
C18 C 0.2148(6) 1.0595(16) 0.4954(8) 0.073(5) Uani 1 1 d . U
H18A H 0.2080 1.0787 0.4505 0.109 Uiso 1 1 calc R U
H18B H 0.2369 1.1044 0.5121 0.109 Uiso 1 1 calc R U
H18C H 0.1955 1.0843 0.5184 0.109 Uiso 1 1 calc R U
C19 C 0.2557(2) 0.4456(8) 0.3448(4) 0.0140(15) Uani 1 1 d . U
C20 C 0.2649(2) 0.6076(7) 0.1747(4) 0.0175(16) Uani 1 1 d . .
H20 H 0.2785 0.6781 0.1901 0.021 Uiso 1 1 calc R U
C21 C 0.2327(2) 0.6255(8) 0.1335(4) 0.0190(17) Uani 1 1 d . .
H21 H 0.2251 0.7061 0.1203 0.023 Uiso 1 1 calc R U
C22 C 0.2120(2) 0.5230(8) 0.1121(4) 0.0169(17) Uani 1 1 d . .
C23 C 0.2253(2) 0.4071(7) 0.1328(4) 0.0126(14) Uani 1 1 d . .
H23 H 0.2121 0.3349 0.1191 0.015 Uiso 1 1 calc R U
C24 C 0.2574(2) 0.3971(7) 0.1728(4) 0.0162(16) Uani 1 1 d . .
H24 H 0.2658 0.3175 0.1863 0.019 Uiso 1 1 calc R U
C25 C 0.1762(3) 0.5335(9) 0.0691(5) 0.0229(13) Uani 1 1 d . .
H25A H 0.1584 0.4825 0.0868 0.027 Uiso 1 1 calc R U
H25B H 0.1789 0.4984 0.0274 0.027 Uiso 1 1 calc R U
C26 C 0.1614(2) 0.6634(9) 0.0591(4) 0.0229(13) Uani 1 1 d . .
H26A H 0.1587 0.6997 0.0999 0.034 Uiso 1 1 calc R U
H26B H 0.1379 0.6606 0.0320 0.034 Uiso 1 1 calc R U
H26C H 0.1779 0.7137 0.0388 0.034 Uiso 1 1 calc R U
C27 C 0.3944(2) 0.4280(8) 0.1862(5) 0.0212(18) Uani 1 1 d . .
H27 H 0.4007 0.3629 0.2154 0.025 Uiso 1 1 calc R U
C28 C 0.4139(3) 0.4425(8) 0.1360(5) 0.027(2) Uani 1 1 d . .
H28 H 0.4331 0.3881 0.1317 0.033 Uiso 1 1 calc R U
C29 C 0.4049(3) 0.5363(9) 0.0930(6) 0.033(3) Uani 1 1 d . .
C30 C 0.3767(3) 0.6147(9) 0.1015(5) 0.034(3) Uani 1 1 d . .
H30 H 0.3695 0.6797 0.0726 0.041 Uiso 1 1 calc R U
C31 C 0.3594(3) 0.5948(8) 0.1534(5) 0.0239(19) Uani 1 1 d . .
H31 H 0.3410 0.6505 0.1602 0.029 Uiso 1 1 calc R U
C32 C 0.4225(4) 0.5616(10) 0.0347(7) 0.040(3) Uani 1 1 d . .
H32A H 0.4037 0.5569 -0.0030 0.048 Uiso 1 1 calc R U
H32B H 0.4318 0.6471 0.0375 0.048 Uiso 1 1 calc R U
C33 C 0.4526(4) 0.4767(11) 0.0251(7) 0.043(3) Uani 1 1 d . .
H33A H 0.4715 0.4803 0.0621 0.064 Uiso 1 1 calc R U
H33B H 0.4625 0.5022 -0.0125 0.064 Uiso 1 1 calc R U
H33C H 0.4435 0.3922 0.0195 0.064 Uiso 1 1 calc R U
C34 C 0.4040(2) 0.3700(7) 0.3624(4) 0.0145(15) Uani 1 1 d . U
C35 C 0.3318(2) 0.1520(7) 0.2552(4) 0.0131(15) Uani 1 1 d . .
C36 C 0.3369(2) 0.7899(7) 0.2810(4) 0.0140(15) Uani 1 1 d . .

loop_
_atom_site_aniso_label
_atom_site_aniso_U_11
_atom_site_aniso_U_22
_atom_site_aniso_U_33
_atom_site_aniso_U_23
_atom_site_aniso_U_13
_atom_site_aniso_U_12
Au1 0.00646(15) 0.01535(16) 0.01432(16) -0.00099(11) -0.00156(12) 0.00137(10)
Au2 0.00941(15) 0.00635(14) 0.01346(16) -0.00038(10) -0.00283(12) -0.00007(9)
Au3 0.01033(16) 0.01333(15) 0.00817(15) -0.00037(10) -0.00278(12) 0.00078(10)
Au4 0.00681(15) 0.01195(15) 0.01695(17) 0.00098(10) -0.00507(12) 0.00166(9)
Cd1 0.0052(2) 0.0068(2) 0.0131(3) 0.00081(18) -0.0034(2) 0.00048(17)
Cd2 0.0050(2) 0.0117(2) 0.0089(3) 0.00009(19) -0.0025(2) 0.00004(18)
N1 0.008(3) 0.019(3) 0.020(4) -0.004(3) -0.004(3) 0.002(2)
N2 0.014(3) 0.014(3) 0.017(4) -0.001(3) -0.003(3) -0.004(2)
N3 0.009(2) 0.014(2) 0.021(3) 0.0034(19) -0.005(2) 0.0044(17)
N4 0.011(3) 0.022(3) 0.020(4) 0.003(3) 0.000(3) -0.007(3)
N5 0.007(3) 0.014(3) 0.017(3) -0.004(3) -0.003(3) -0.002(2)
N6 0.011(3) 0.012(3) 0.014(3) 0.000(2) -0.003(3) -0.001(2)
N7 0.014(3) 0.017(3) 0.015(3) 0.001(3) -0.003(3) 0.000(3)
N8 0.006(3) 0.014(3) 0.019(3) 0.000(3) 0.000(3) 0.002(2)
N9 0.018(4) 0.012(3) 0.018(4) -0.005(3) -0.001(3) -0.002(3)
N10 0.009(2) 0.014(2) 0.021(3) 0.0034(19) -0.005(2) 0.0044(17)
N11 0.018(3) 0.009(3) 0.015(3) 0.002(3) 0.000(3) 0.000(3)
N12 0.011(3) 0.015(3) 0.015(3) 0.000(3) -0.005(3) -0.001(2)
C1 0.012(3) 0.015(3) 0.015(4) -0.001(3) -0.005(3) 0.006(3)
C2 0.011(4) 0.017(3) 0.008(3) 0.001(3) -0.006(3) 0.000(3)
C3 0.015(4) 0.009(3) 0.020(4) 0.004(3) -0.003(3) 0.000(3)
C4 0.011(4) 0.014(3) 0.010(3) -0.001(3) 0.000(3) 0.001(3)
C5 0.010(4) 0.015(4) 0.019(4) -0.004(3) -0.005(3) -0.002(3)
C6 0.013(4) 0.014(4) 0.024(4) 0.002(3) 0.001(4) -0.004(3)
C7 0.015(4) 0.017(4) 0.011(4) 0.000(3) -0.009(3) -0.004(3)
C8 0.025(5) 0.015(4) 0.025(5) -0.006(3) 0.005(4) -0.005(3)
C9 0.013(4) 0.020(4) 0.019(4) -0.003(3) 0.005(3) -0.007(3)
C10 0.019(4) 0.019(4) 0.020(4) 0.002(3) -0.005(4) -0.009(3)
C11 0.016(4) 0.030(5) 0.026(5) -0.004(4) -0.009(4) -0.005(4)
C12 0.019(4) 0.022(4) 0.010(4) -0.004(3) -0.004(3) -0.006(3)
C13 0.020(5) 0.038(5) 0.026(5) -0.010(4) 0.008(4) -0.019(4)
C14 0.044(6) 0.038(5) 0.028(5) -0.017(4) 0.017(5) -0.028(5)
C15 0.030(5) 0.024(4) 0.020(4) -0.012(4) 0.001(4) -0.013(4)
C16 0.023(4) 0.018(4) 0.016(4) -0.003(3) 0.010(4) -0.002(3)
C17 0.063(7) 0.071(7) 0.033(6) -0.026(5) 0.020(5) -0.055(6)
C18 0.105(12) 0.073(7) 0.036(7) -0.008(6) -0.006(8) -0.054(7)
C19 0.008(3) 0.021(4) 0.011(4) -0.002(3) -0.006(3) 0.004(3)
C20 0.017(4) 0.010(3) 0.022(4) 0.005(3) -0.009(4) -0.006(3)
C21 0.020(4) 0.014(4) 0.020(4) 0.001(3) -0.009(4) -0.002(3)
C22 0.011(4) 0.018(4) 0.020(4) -0.006(3) 0.001(4) -0.002(3)
C23 0.010(3) 0.011(3) 0.015(4) -0.007(3) -0.004(3) 0.000(3)
C24 0.013(4) 0.013(3) 0.023(4) 0.003(3) 0.002(3) 0.002(3)
C25 0.017(3) 0.031(3) 0.016(3) 0.001(3) -0.011(3) 0.007(3)
C26 0.017(3) 0.031(3) 0.016(3) 0.001(3) -0.011(3) 0.007(3)
C27 0.017(4) 0.019(4) 0.028(5) -0.003(4) 0.004(4) 0.001(3)
C28 0.027(5) 0.018(4) 0.042(6) -0.008(4) 0.020(5) -0.007(3)
C29 0.047(7) 0.020(4) 0.041(6) -0.008(4) 0.032(6) -0.020(4)
C30 0.058(7) 0.019(4) 0.032(5) 0.004(4) 0.024(6) -0.008(4)
C31 0.035(5) 0.016(4) 0.021(4) -0.001(3) 0.008(4) -0.008(4)
C32 0.046(7) 0.030(5) 0.049(7) 0.004(5) 0.023(7) 0.001(5)
C33 0.056(8) 0.036(6) 0.039(7) 0.002(5) 0.020(7) 0.006(5)
C34 0.010(3) 0.014(3) 0.016(4) 0.000(3) -0.009(3) 0.001(3)
C35 0.009(3) 0.014(4) 0.013(4) -0.004(3) -0.004(3) 0.000(3)
C36 0.009(3) 0.017(4) 0.015(4) 0.002(3) -0.002(3) 0.003(3)

loop_
_atom_type_symbol
_atom_type_description
_atom_type_scat_dispersion_real
_atom_type_scat_dispersion_imag
_atom_type_scat_source
C C 0.0033 0.0016 'International Tables Vol C Tables 4.2.6.8 and 6.1.1.4'
H H 0.0000 0.0000 'International Tables Vol C Tables 4.2.6.8 and 6.1.1.4'
N N 0.0061 0.0033 'International Tables Vol C Tables 4.2.6.8 and 6.1.1.4'
Cd Cd -0.8075 1.2024 'International Tables Vol C Tables 4.2.6.8 and 6.1.1.4'
Au Au -2.0133 8.8022 'International Tables Vol C Tables 4.2.6.8 and 6.1.1.4'

loop_
_geom_angle_atom_site_label_1
_geom_angle_atom_site_label_2
_geom_angle_atom_site_label_3
_geom_angle
_geom_angle_site_symmetry_1
_geom_angle_site_symmetry_3
C19 Au1 C1 176.0(3) . .
C19 Au1 Au2 98.5(2) . 4_545
C1 Au1 Au2 84.5(3) . 4_545
C36 Au2 C35 175.5(3) . 1_565
C36 Au2 Au1 89.6(3) . 4
C35 Au2 Au1 89.3(2) 1_565 4
C36 Au2 Au3 101.3(2) . 4
C35 Au2 Au3 82.6(2) 1_565 4
Au1 Au2 Au3 134.949(12) 4 4
C4 Au3 C2 177.6(3) . 6_565
C4 Au3 Au4 99.6(2) . 2
C2 Au3 Au4 81.6(2) 6_565 2
C4 Au3 Au2 82.5(2) . 4_545
C2 Au3 Au2 98.5(2) 6_565 4_545
Au4 Au3 Au2 130.326(12) 2 4_545
C34 Au4 C3 176.1(3) 3_455 .
C34 Au4 Au3 90.3(2) 3_455 2
C3 Au4 Au3 93.2(2) . 2
N10 Cd1 N7 97.0(3) . .
N10 Cd1 N12 95.5(2) . .
N7 Cd1 N12 92.5(2) . .
N10 Cd1 N9 91.6(3) . .
N7 Cd1 N9 171.4(3) . .
N12 Cd1 N9 85.4(2) . .
N10 Cd1 N11 83.5(3) . .
N7 Cd1 N11 92.4(2) . .
N12 Cd1 N11 175.1(2) . .
N9 Cd1 N11 89.8(2) . .
N10 Cd1 N8 172.4(2) . .
N7 Cd1 N8 80.1(2) . .
N12 Cd1 N8 91.6(2) . .
N9 Cd1 N8 91.6(3) . .
N11 Cd1 N8 89.6(3) . .
N5 Cd2 N6 169.9(2) . .
N5 Cd2 N3 86.6(2) . .
N6 Cd2 N3 103.2(2) . .
N5 Cd2 N2 89.9(2) . .
N6 Cd2 N2 87.9(2) . .
N3 Cd2 N2 89.4(3) . .
N5 Cd2 N4 90.9(3) . .
N6 Cd2 N4 91.8(2) . .
N3 Cd2 N4 87.9(3) . .
N2 Cd2 N4 177.1(3) . .
N5 Cd2 N1 86.9(2) . .
N6 Cd2 N1 83.8(2) . .
N3 Cd2 N1 167.6(3) . .
N2 Cd2 N1 101.1(3) . .
N4 Cd2 N1 81.7(3) . .
C1 N1 Cd2 147.4(6) . .
C2 N2 Cd2 175.1(7) . .
C3 N3 Cd2 165.0(7) . .
C4 N4 Cd2 158.2(7) . .
C5 N5 C9 117.8(7) . .
C5 N5 Cd2 120.9(5) . .
C9 N5 Cd2 120.7(5) . .
C12 N6 C16 116.7(7) . .
C12 N6 Cd2 117.8(5) . .
C16 N6 Cd2 125.2(5) . .
C19 N7 Cd1 155.8(7) . .
C20 N8 C24 118.1(7) . .
C20 N8 Cd1 122.2(6) . .
C24 N8 Cd1 119.4(5) . .
C27 N9 C31 117.5(8) . .
C27 N9 Cd1 124.5(6) . .
C31 N9 Cd1 117.8(6) . .
C34 N10 Cd1 152.4(7) . .
C35 N11 Cd1 161.0(7) . .
C36 N12 Cd1 164.9(7) . .
N1 C1 Au1 174.7(7) . .
N2 C2 Au3 179.0(8) . 6_566
N3 C3 Au4 179.0(8) . .
N4 C4 Au3 177.6(8) . .
N5 C5 C6 123.1(8) . .
N5 C5 H5 118.4 . .
C6 C5 H5 118.4 . .
C5 C6 C7 119.5(8) . .
C5 C6 H6 120.3 . .
C7 C6 H6 120.3 . .
C6 C7 C8 117.0(8) . .
C6 C7 C10 120.9(8) . .
C8 C7 C10 122.1(8) . .
C9 C8 C7 120.4(8) . .
C9 C8 H8 119.8 . .
C7 C8 H8 119.8 . .
N5 C9 C8 122.0(7) . .
N5 C9 H9 119.0 . .
C8 C9 H9 119.0 . .
C11 C10 C7 111.0(7) . .
C11 C10 H10A 109.4 . .
C7 C10 H10A 109.4 . .
C11 C10 H10B 109.4 . .
C7 C10 H10B 109.4 . .
H10A C10 H10B 108.0 . .
C10 C11 H11A 109.5 . .
C10 C11 H11B 109.5 . .
H11A C11 H11B 109.5 . .
C10 C11 H11C 109.5 . .
H11A C11 H11C 109.5 . .
H11B C11 H11C 109.5 . .
N6 C12 C13 124.9(8) . .
N6 C12 H12 117.6 . .
C13 C12 H12 117.6 . .
C12 C13 C14 118.8(8) . .
C12 C13 H13 120.6 . .
C14 C13 H13 120.6 . .
C15 C14 C13 117.3(9) . .
C15 C14 C17 122.0(9) . .
C13 C14 C17 120.6(8) . .
C16 C15 C14 118.8(8) . .
C16 C15 H15 120.6 . .
C14 C15 H15 120.6 . .
N6 C16 C15 123.3(7) . .
N6 C16 H16 118.3 . .
C15 C16 H16 118.3 . .
C18 C17 C14 112.9(15) . .
C18 C17 H17A 109.0 . .
C14 C17 H17A 109.0 . .
C18 C17 H17B 109.0 . .
C14 C17 H17B 109.0 . .
H17A C17 H17B 107.8 . .
C17 C18 H18A 109.5 . .
C17 C18 H18B 109.5 . .
H18A C18 H18B 109.5 . .
C17 C18 H18C 109.5 . .
H18A C18 H18C 109.5 . .
H18B C18 H18C 109.5 . .
N7 C19 Au1 178.1(8) . .
N8 C20 C21 123.2(8) . .
N8 C20 H20 118.4 . .
C21 C20 H20 118.4 . .
C22 C21 C20 119.0(8) . .
C22 C21 H21 120.5 . .
C20 C21 H21 120.5 . .
C21 C22 C23 117.1(8) . .
C21 C22 C25 122.7(8) . .
C23 C22 C25 120.2(8) . .
C24 C23 C22 120.5(7) . .
C24 C23 H23 119.7 . .
C22 C23 H23 119.7 . .
N8 C24 C23 122.2(7) . .
N8 C24 H24 118.9 . .
C23 C24 H24 118.9 . .
C22 C25 C26 115.4(8) . .
C22 C25 H25A 108.4 . .
C26 C25 H25A 108.4 . .
C22 C25 H25B 108.4 . .
C26 C25 H25B 108.4 . .
H25A C25 H25B 107.5 . .
C25 C26 H26A 109.5 . .
C25 C26 H26B 109.5 . .
H26A C26 H26B 109.5 . .
C25 C26 H26C 109.5 . .
H26A C26 H26C 109.5 . .
H26B C26 H26C 109.5 . .
N9 C27 C28 122.5(9) . .
N9 C27 H27 118.7 . .
C28 C27 H27 118.7 . .
C29 C28 C27 119.6(9) . .
C29 C28 H28 120.2 . .
C27 C28 H28 120.2 . .
C28 C29 C30 118.3(8) . .
C28 C29 C32 126.1(10) . .
C30 C29 C32 115.7(10) . .
C31 C30 C29 118.1(10) . .
C31 C30 H30 120.9 . .
C29 C30 H30 120.9 . .
N9 C31 C30 124.0(9) . .
N9 C31 H31 118.0 . .
C30 C31 H31 118.0 . .
C33 C32 C29 115.8(11) . .
C33 C32 H32A 108.3 . .
C29 C32 H32A 108.3 . .
C33 C32 H32B 108.3 . .
C29 C32 H32B 108.3 . .
H32A C32 H32B 107.4 . .
C32 C33 H33A 109.5 . .
C32 C33 H33B 109.5 . .
H33A C33 H33B 109.5 . .
C32 C33 H33C 109.5 . .
H33A C33 H33C 109.5 . .
H33B C33 H33C 109.5 . .
N10 C34 Au4 176.5(8) . 3_545
N11 C35 Au2 178.3(7) . 1_545
N12 C36 Au2 174.6(8) . .

loop_
_geom_bond_atom_site_label_1
_geom_bond_atom_site_label_2
_geom_bond_distance
_geom_bond_site_symmetry_2
Au1 C1 1.986(8) .
Au1 C19 1.981(8) .
Au1 Au2 3.0941(5) 4_545
Au2 C36 1.985(8) .
Au2 C35 1.985(8) 1_565
Au2 Au1 3.0942(5) 4
Au2 Au3 3.2467(5) 4
Au3 C2 1.999(8) 6_565
Au3 C4 1.993(8) .
Au3 Au4 3.1219(4) 2
Au3 Au2 3.2469(5) 4_545
Au4 C3 1.994(9) .
Au4 C34 1.992(8) 3_455
Au4 Au3 3.1219(4) 2
Cd1 N10 2.308(7) .
Cd1 N7 2.331(7) .
Cd1 N12 2.350(7) .
Cd1 N9 2.353(7) .
Cd1 N11 2.366(7) .
Cd1 N8 2.369(7) .
Cd2 N5 2.291(7) .
Cd2 N6 2.304(7) .
Cd2 N3 2.333(7) .
Cd2 N2 2.335(8) .
Cd2 N4 2.351(8) .
Cd2 N1 2.405(7) .
N1 C1 1.156(11) .
N2 C2 1.139(11) .
N3 C3 1.141(11) .
N4 C4 1.141(11) .
N5 C5 1.340(10) .
N5 C9 1.344(11) .
N6 C12 1.327(10) .
N6 C16 1.355(11) .
N7 C19 1.161(11) .
N8 C20 1.331(10) .
N8 C24 1.352(11) .
N9 C27 1.332(11) .
N9 C31 1.338(12) .
N10 C34 1.141(11) .
N11 C35 1.153(11) .
N12 C36 1.155(11) .
C2 Au3 1.999(8) 6_566
C5 C6 1.386(11) .
C5 H5 0.9500 .
C6 C7 1.390(12) .
C6 H6 0.9500 .
C7 C8 1.391(12) .
C7 C10 1.519(11) .
C8 C9 1.385(12) .
C8 H8 0.9500 .
C9 H9 0.9500 .
C10 C11 1.512(13) .
C10 H10A 0.9900 .
C10 H10B 0.9900 .
C11 H11A 0.9800 .
C11 H11B 0.9800 .
C11 H11C 0.9800 .
C12 C13 1.362(12) .
C12 H12 0.9500 .
C13 C14 1.413(14) .
C13 H13 0.9500 .
C14 C15 1.400(13) .
C14 C17 1.536(15) .
C15 C16 1.385(13) .
C15 H15 0.9500 .
C16 H16 0.9500 .
C17 C18 1.42(2) .
C17 H17A 0.9900 .
C17 H17B 0.9900 .
C18 H18A 0.9800 .
C18 H18B 0.9800 .
C18 H18C 0.9800 .
C20 C21 1.398(12) .
C20 H20 0.9500 .
C21 C22 1.395(12) .
C21 H21 0.9500 .
C22 C23 1.401(12) .
C22 C25 1.513(13) .
C23 C24 1.372(12) .
C23 H23 0.9500 .
C24 H24 0.9500 .
C25 C26 1.519(13) .
C25 H25A 0.9900 .
C25 H25B 0.9900 .
C26 H26A 0.9800 .
C26 H26B 0.9800 .
C26 H26C 0.9800 .
C27 C28 1.404(13) .
C27 H27 0.9500 .
C28 C29 1.380(16) .
C28 H28 0.9500 .
C29 C30 1.395(16) .
C29 C32 1.527(14) .
C30 C31 1.394(12) .
C30 H30 0.9500 .
C31 H31 0.9500 .
C32 C33 1.500(16) .
C32 H32A 0.9900 .
C32 H32B 0.9900 .
C33 H33A 0.9800 .
C33 H33B 0.9800 .
C33 H33C 0.9800 .
C34 Au4 1.992(8) 3_545
C35 Au2 1.985(8) 1_545
